data_1562861
loop_
_publ_author_name
'Li, Xinfa'
'Cao, Rong'

_publ_section_title
;
 Syntheses, structure and properties of three-dimensional pillared-layer
 Ag(I)--Ln(III) heterometallic coordination polymers based on mixed
 isonicotinate and hemimellitate ligands
;
_journal_name_full 'Journal of Solid State Chemistry'
_journal_page_first 182
_journal_page_last 186
_journal_paper_doi 10.1016/j.jssc.2012.06.012
_journal_volume 196
_journal_year 2012
_chemical_formula_moiety 'C24 H14 Ag N Nd2 O16, H2 O'
_chemical_formula_sum 'C24 H16 Ag N Nd2 O17'
_chemical_formula_weight 986.73
_space_group_IT_number 2
_space_group_name_Hall '-P 1'
_space_group_name_H-M_alt 'P -1'
_symmetry_cell_setting triclinic
_symmetry_space_group_name_Hall '-P 1'
_symmetry_space_group_name_H-M 'P -1'
_atom_sites_solution_hydrogens geom
_atom_sites_solution_primary direct
_atom_sites_solution_secondary difmap
_audit_creation_method SHELXL-97
_cell_angle_alpha 104.411(3)
_cell_angle_beta 98.115(3)
_cell_angle_gamma 98.833(4)
_cell_formula_units_Z 2
_cell_length_a 8.5858(4)
_cell_length_b 11.7937(5)
_cell_length_c 13.6676(5)
_cell_measurement_reflns_used 4585
_cell_measurement_temperature 293(2)
_cell_measurement_theta_max 29.1757
_cell_measurement_theta_min 2.4391
_cell_volume 1301.04(10)
_computing_cell_refinement
;
CrysAlisPro, Agilent Technologies,
Version 1.171.34.49 (release 20-01-2011 CrysAlis171 .NET)
(compiled Jan 20 2011,15:58:25)
;
_computing_data_collection
;
CrysAlisPro, Agilent Technologies,
Version 1.171.34.49 (release 20-01-2011 CrysAlis171 .NET)
(compiled Jan 20 2011,15:58:25)
;
_computing_data_reduction
;
CrysAlisPro, Agilent Technologies,
Version 1.171.34.49 (release 20-01-2011 CrysAlis171 .NET)
(compiled Jan 20 2011,15:58:25)
;
_computing_molecular_graphics 'Bruker SHELXTL'
_computing_publication_material 'Bruker SHELXTL'
_computing_structure_refinement 'SHELXL-97 (Sheldrick, 1997)'
_computing_structure_solution 'SHELXS-97 (Sheldrick, 1990)'
_diffrn_ambient_temperature 293(2)
_diffrn_detector_area_resol_mean 16.2083
_diffrn_measured_fraction_theta_full 0.992
_diffrn_measured_fraction_theta_max 0.992
_diffrn_measurement_device_type 'Xcalibur, Eos'
_diffrn_measurement_method '\w scans'
_diffrn_radiation_monochromator graphite
_diffrn_radiation_source 'fine-focus sealed tube'
_diffrn_radiation_type MoK\a
_diffrn_radiation_wavelength 0.71073
_diffrn_reflns_av_R_equivalents 0.0280
_diffrn_reflns_av_sigmaI/netI 0.0460
_diffrn_reflns_limit_h_max 10
_diffrn_reflns_limit_h_min -10
_diffrn_reflns_limit_k_max 14
_diffrn_reflns_limit_k_min -13
_diffrn_reflns_limit_l_max 15
_diffrn_reflns_limit_l_min -17
_diffrn_reflns_number 10011
_diffrn_reflns_theta_full 26.74
_diffrn_reflns_theta_max 26.74
_diffrn_reflns_theta_min 2.44
_diffrn_standards_interval_count none
_diffrn_standards_interval_time none
_exptl_absorpt_coefficient_mu 4.768
_exptl_absorpt_correction_T_max 0.5549
_exptl_absorpt_correction_T_min 0.4489
_exptl_absorpt_correction_type multi-scan
_exptl_absorpt_process_details
;
CrysAlisPro, Agilent Technologies,
Version 1.171.34.49. 
Empirical absorption correction using spherical harmonics,
 implemented in SCALE3 ABSPACK scaling algorithm.
;
_exptl_crystal_colour light-purple
_exptl_crystal_density_diffrn 2.519
_exptl_crystal_density_method 'not measured'
_exptl_crystal_description block-shaped
_exptl_crystal_F_000 940
_exptl_crystal_size_max 0.20
_exptl_crystal_size_mid 0.14
_exptl_crystal_size_min 0.14
_refine_diff_density_max 1.606
_refine_diff_density_min -0.921
_refine_diff_density_rms 0.224
_refine_ls_extinction_method none
_refine_ls_goodness_of_fit_ref 1.001
_refine_ls_hydrogen_treatment constr
_refine_ls_matrix_type full
_refine_ls_number_parameters 406
_refine_ls_number_reflns 5480
_refine_ls_number_restraints 6
_refine_ls_restrained_S_all 1.004
_refine_ls_R_factor_all 0.0370
_refine_ls_R_factor_gt 0.0290
_refine_ls_shift/su_max 0.001
_refine_ls_shift/su_mean 0.000
_refine_ls_structure_factor_coef Fsqd
_refine_ls_weighting_details 'calc w=1/[\s^2^(Fo^2^)+(0.0420P)^2^+4.8000P] where P=(Fo^2^+2Fc^2^)/3'
_refine_ls_weighting_scheme calc
_refine_ls_wR_factor_gt 0.0714
_refine_ls_wR_factor_ref 0.0869
_reflns_number_gt 4777
_reflns_number_total 5480
_reflns_threshold_expression >2sigma(I)
_cod_data_source_file JSSC-2012-196-182.cif
_cod_data_source_block Nd-Ag
_cod_depositor_comments
;
The following automatic conversions were performed:

data item '_symmetry_cell_setting' value 'Triclinic' was changed to
'triclinic' in accordance with the built-in table derived from the
CIF Core dictionary named 'cif_core.dic' version 2.4.5 last updated
on 2014-11-21.

Automatic conversion script
Id: cif_fix_values 8369 2020-08-20 11:38:08Z andrius 
;
_cod_original_cell_volume 1301.04(9)
_cod_database_code 1562861

loop_
_symmetry_equiv_pos_as_xyz
'x, y, z'
'-x, -y, -z'

loop_
_atom_site_label
_atom_site_type_symbol
_atom_site_fract_x
_atom_site_fract_y
_atom_site_fract_z
_atom_site_U_iso_or_equiv
_atom_site_adp_type
_atom_site_occupancy
_atom_site_symmetry_multiplicity
_atom_site_calc_flag
_atom_site_refinement_flags
_atom_site_disorder_assembly
_atom_site_disorder_group
Nd1 Nd 0.54421(3) 0.37815(3) 0.09762(2) 0.01201(9) Uani 1 1 d . . .
Nd2 Nd 0.81613(3) 0.11711(2) 0.11071(2) 0.01035(8) Uani 1 1 d . . .
Ag1 Ag 0.94874(6) 0.54270(4) 0.81195(3) 0.02730(13) Uani 1 1 d . . .
O1 O 0.6189(5) 0.4442(4) -0.0521(3) 0.0183(9) Uani 1 1 d . . .
O2 O 0.5432(5) 0.4490(4) -0.2106(3) 0.0254(10) Uani 1 1 d . . .
O3 O 0.7767(5) 0.2953(3) 0.0496(3) 0.0144(8) Uani 1 1 d . . .
O4 O 0.9979(5) 0.3900(3) 0.0140(3) 0.0171(8) Uani 1 1 d . . .
O5 O 0.9869(5) 0.1365(4) -0.0131(3) 0.0159(8) Uani 1 1 d . . .
O6 O 1.0277(5) 0.0189(4) -0.1569(3) 0.0224(9) Uani 1 1 d . . .
O7 O 0.2979(5) 0.3031(4) 0.1493(3) 0.0225(9) Uani 1 1 d . . .
O8 O 0.0746(5) 0.2446(4) 0.2025(3) 0.0204(9) Uani 1 1 d . . .
O9 O 0.5391(4) 0.1627(3) 0.0928(3) 0.0137(8) Uani 1 1 d . . .
O10 O 0.3194(5) 0.0204(4) 0.0531(3) 0.0201(9) Uani 1 1 d . . .
O11 O 0.6416(5) -0.0272(4) 0.1666(3) 0.0200(9) Uani 1 1 d . . .
O12 O 0.6714(8) -0.0717(6) 0.3160(4) 0.0539(18) Uani 1 1 d . . .
O13 O 0.6649(6) 0.3899(4) 0.2691(3) 0.0256(10) Uani 1 1 d . . .
O14 O 0.7968(5) 0.2428(4) 0.2752(3) 0.0207(9) Uani 1 1 d . . .
O15 O 0.3316(6) 0.2543(4) -0.0539(3) 0.0284(10) Uani 1 1 d . . .
H15B H 0.3399 0.1854 -0.0882 0.043 Uiso 1 1 d R . .
H15C H 0.2439 0.2459 -0.0320 0.043 Uiso 1 1 d R . .
O16 O 0.7860(5) 0.5524(4) 0.1472(3) 0.0269(10) Uani 1 1 d . . .
H16C H 0.7772 0.6056 0.1999 0.040 Uiso 1 1 d R . .
H16B H 0.7926 0.5839 0.0980 0.040 Uiso 1 1 d R . .
N1 N 0.8730(6) 0.4672(5) 0.6439(4) 0.0214(11) Uani 1 1 d . . .
C1 C 0.6171(7) 0.4056(5) -0.1482(4) 0.0160(11) Uani 1 1 d . . .
C2 C 0.8665(6) 0.3213(5) -0.0135(4) 0.0112(11) Uani 1 1 d . . .
C3 C 0.9701(6) 0.1030(5) -0.1096(4) 0.0130(11) Uani 1 1 d . . .
C4 C 0.7031(7) 0.3072(5) -0.1887(4) 0.0143(11) Uani 1 1 d . . .
C5 C 0.8092(7) 0.2626(5) -0.1269(4) 0.0142(11) Uani 1 1 d . . .
C6 C 0.8745(7) 0.1650(5) -0.1727(4) 0.0144(11) Uani 1 1 d . . .
C7 C 0.8492(7) 0.1221(5) -0.2787(4) 0.0209(13) Uani 1 1 d . . .
H7A H 0.8982 0.0607 -0.3090 0.025 Uiso 1 1 calc R . .
C8 C 0.7512(8) 0.1703(5) -0.3395(4) 0.0238(14) Uani 1 1 d . . .
H8A H 0.7360 0.1421 -0.4108 0.029 Uiso 1 1 calc R . .
C9 C 0.6754(7) 0.2601(5) -0.2955(4) 0.0196(12) Uani 1 1 d . . .
H9A H 0.6056 0.2892 -0.3371 0.024 Uiso 1 1 calc R . .
C10 C 0.2204(7) 0.2464(5) 0.2002(4) 0.0161(12) Uani 1 1 d . . .
C11 C 0.4278(6) 0.0956(5) 0.1167(4) 0.0122(11) Uani 1 1 d . . .
C12 C 0.6155(7) -0.0182(6) 0.2575(5) 0.0233(13) Uani 1 1 d . . .
C13 C 0.3094(7) 0.1847(5) 0.2669(4) 0.0171(12) Uani 1 1 d . . .
C14 C 0.4171(6) 0.1157(5) 0.2284(4) 0.0146(11) Uani 1 1 d . . .
C15 C 0.5047(7) 0.0641(5) 0.2943(4) 0.0174(12) Uani 1 1 d . . .
C16 C 0.4859(8) 0.0869(6) 0.3964(5) 0.0254(14) Uani 1 1 d . . .
H16A H 0.5478 0.0559 0.4409 0.030 Uiso 1 1 calc R . .
C17 C 0.3770(9) 0.1549(6) 0.4338(5) 0.0309(15) Uani 1 1 d . . .
H17A H 0.3656 0.1689 0.5022 0.037 Uiso 1 1 calc R . .
C18 C 0.2864(8) 0.2010(6) 0.3671(5) 0.0257(14) Uani 1 1 d . . .
H18A H 0.2093 0.2432 0.3898 0.031 Uiso 1 1 calc R . .
C19 C 0.7452(7) 0.3335(5) 0.3157(4) 0.0158(11) Uani 1 1 d . . .
C20 C 0.7851(7) 0.3779(5) 0.4314(4) 0.0169(12) Uani 1 1 d . . .
C21 C 0.9093(8) 0.3437(6) 0.4859(4) 0.0231(13) Uani 1 1 d . . .
H21A H 0.9640 0.2883 0.4521 0.028 Uiso 1 1 calc R . .
C22 C 0.9510(8) 0.3928(6) 0.5911(5) 0.0267(14) Uani 1 1 d . . .
H22A H 1.0384 0.3725 0.6265 0.032 Uiso 1 1 calc R . .
C23 C 0.7484(8) 0.4964(6) 0.5916(4) 0.0248(14) Uani 1 1 d . . .
H23A H 0.6895 0.5460 0.6282 0.030 Uiso 1 1 calc R . .
C24 C 0.7035(8) 0.4565(6) 0.4869(4) 0.0232(13) Uani 1 1 d . . .
H24A H 0.6193 0.4819 0.4532 0.028 Uiso 1 1 calc R . .
O17 O 0.7622(8) -0.2791(6) 0.3123(5) 0.0645(18) Uani 1 1 d U . .
H17B H 0.6879 -0.3120 0.3370 0.097 Uiso 1 1 d R . .
H17C H 0.7455 -0.2089 0.3170 0.097 Uiso 1 1 d R . .

loop_
_atom_site_aniso_label
_atom_site_aniso_U_11
_atom_site_aniso_U_22
_atom_site_aniso_U_33
_atom_site_aniso_U_23
_atom_site_aniso_U_13
_atom_site_aniso_U_12
Nd1 0.01196(16) 0.01328(15) 0.01171(15) 0.00343(11) 0.00201(11) 0.00548(12)
Nd2 0.00974(15) 0.01058(15) 0.01072(15) 0.00195(11) 0.00150(10) 0.00398(11)
Ag1 0.0336(3) 0.0282(3) 0.0136(2) -0.00098(18) -0.00325(19) 0.0050(2)
O1 0.022(2) 0.020(2) 0.016(2) 0.0059(16) 0.0064(16) 0.0090(18)
O2 0.036(3) 0.026(2) 0.019(2) 0.0064(18) 0.0022(18) 0.023(2)
O3 0.015(2) 0.0138(19) 0.0156(19) 0.0040(15) 0.0055(15) 0.0048(16)
O4 0.017(2) 0.0146(19) 0.017(2) 0.0027(15) -0.0009(16) -0.0013(17)
O5 0.013(2) 0.020(2) 0.016(2) 0.0054(16) 0.0026(15) 0.0063(17)
O6 0.025(2) 0.021(2) 0.024(2) 0.0037(17) 0.0064(18) 0.0169(19)
O7 0.014(2) 0.028(2) 0.031(2) 0.0148(19) 0.0075(17) 0.0062(18)
O8 0.012(2) 0.023(2) 0.022(2) 0.0000(17) 0.0018(16) 0.0018(17)
O9 0.0114(19) 0.0143(19) 0.0168(19) 0.0057(15) 0.0037(15) 0.0036(16)
O10 0.017(2) 0.022(2) 0.016(2) 0.0004(16) 0.0015(16) -0.0001(18)
O11 0.020(2) 0.019(2) 0.024(2) 0.0084(17) 0.0089(17) 0.0065(18)
O12 0.074(4) 0.071(4) 0.049(3) 0.044(3) 0.026(3) 0.052(4)
O13 0.036(3) 0.026(2) 0.013(2) 0.0024(17) -0.0020(18) 0.011(2)
O14 0.017(2) 0.027(2) 0.015(2) -0.0013(17) 0.0025(16) 0.0078(18)
O15 0.033(3) 0.018(2) 0.029(2) 0.0039(18) -0.0024(19) 0.002(2)
O16 0.031(3) 0.020(2) 0.027(2) 0.0062(18) -0.0014(19) 0.001(2)
N1 0.025(3) 0.022(3) 0.014(2) 0.001(2) 0.001(2) 0.004(2)
C1 0.015(3) 0.014(3) 0.019(3) 0.004(2) 0.003(2) 0.003(2)
C2 0.013(3) 0.011(2) 0.013(3) 0.004(2) 0.003(2) 0.010(2)
C3 0.008(3) 0.010(2) 0.019(3) 0.002(2) 0.001(2) 0.001(2)
C4 0.013(3) 0.013(3) 0.018(3) 0.004(2) 0.002(2) 0.004(2)
C5 0.015(3) 0.015(3) 0.013(3) 0.003(2) 0.002(2) 0.005(2)
C6 0.013(3) 0.015(3) 0.017(3) 0.002(2) 0.004(2) 0.009(2)
C7 0.026(3) 0.021(3) 0.016(3) 0.001(2) 0.004(2) 0.011(3)
C8 0.034(4) 0.020(3) 0.015(3) 0.001(2) 0.001(2) 0.010(3)
C9 0.024(3) 0.020(3) 0.015(3) 0.006(2) -0.001(2) 0.009(3)
C10 0.013(3) 0.019(3) 0.012(3) -0.004(2) 0.002(2) 0.005(2)
C11 0.010(3) 0.011(2) 0.017(3) 0.002(2) 0.001(2) 0.008(2)
C12 0.018(3) 0.025(3) 0.029(3) 0.011(3) 0.003(2) 0.006(3)
C13 0.015(3) 0.017(3) 0.017(3) 0.000(2) 0.005(2) 0.001(2)
C14 0.011(3) 0.017(3) 0.015(3) 0.004(2) 0.004(2) 0.001(2)
C15 0.018(3) 0.018(3) 0.017(3) 0.006(2) 0.002(2) 0.004(2)
C16 0.026(3) 0.032(4) 0.019(3) 0.013(3) 0.001(2) 0.003(3)
C17 0.037(4) 0.040(4) 0.018(3) 0.008(3) 0.010(3) 0.008(3)
C18 0.026(3) 0.026(3) 0.024(3) 0.002(3) 0.009(3) 0.004(3)
C19 0.012(3) 0.019(3) 0.014(3) 0.003(2) 0.002(2) -0.001(2)
C20 0.016(3) 0.017(3) 0.017(3) 0.002(2) 0.005(2) 0.003(2)
C21 0.024(3) 0.030(3) 0.017(3) 0.006(2) 0.004(2) 0.014(3)
C22 0.025(3) 0.035(4) 0.020(3) 0.008(3) -0.002(3) 0.011(3)
C23 0.030(4) 0.030(3) 0.014(3) 0.001(2) 0.002(2) 0.013(3)
C24 0.025(3) 0.026(3) 0.019(3) 0.003(2) 0.002(2) 0.013(3)
O17 0.067(4) 0.057(3) 0.066(3) 0.003(3) 0.002(3) 0.034(3)

loop_
_atom_type_symbol
_atom_type_description
_atom_type_scat_dispersion_real
_atom_type_scat_dispersion_imag
_atom_type_scat_source
C C 0.0033 0.0016 'International Tables Vol C Tables 4.2.6.8 and 6.1.1.4'
H H 0.0000 0.0000 'International Tables Vol C Tables 4.2.6.8 and 6.1.1.4'
N N 0.0061 0.0033 'International Tables Vol C Tables 4.2.6.8 and 6.1.1.4'
O O 0.0106 0.0060 'International Tables Vol C Tables 4.2.6.8 and 6.1.1.4'
Ag Ag -0.8971 1.1015 'International Tables Vol C Tables 4.2.6.8 and 6.1.1.4'
Nd Nd -0.1943 3.0179 'International Tables Vol C Tables 4.2.6.8 and 6.1.1.4'

loop_
_geom_angle_atom_site_label_1
_geom_angle_atom_site_label_2
_geom_angle_atom_site_label_3
_geom_angle
_geom_angle_site_symmetry_1
_geom_angle_site_symmetry_3
O13 Nd1 O7 83.92(15) . .
O13 Nd1 O3 84.74(13) . .
O7 Nd1 O3 135.22(13) . .
O13 Nd1 O1 138.51(15) . .
O7 Nd1 O1 136.72(13) . .
O3 Nd1 O1 71.07(12) . .
O13 Nd1 O2 74.60(13) . 2_665
O7 Nd1 O2 71.40(15) . 2_665
O3 Nd1 O2 144.66(14) . 2_665
O1 Nd1 O2 106.48(13) . 2_665
O13 Nd1 O9 76.91(13) . .
O7 Nd1 O9 72.11(13) . .
O3 Nd1 O9 63.13(12) . .
O1 Nd1 O9 117.58(12) . .
O2 Nd1 O9 135.42(13) 2_665 .
O13 Nd1 O15 143.63(16) . .
O7 Nd1 O15 67.65(15) . .
O3 Nd1 O15 99.41(14) . .
O1 Nd1 O15 75.18(15) . .
O2 Nd1 O15 114.29(14) 2_665 .
O9 Nd1 O15 73.15(13) . .
O13 Nd1 O16 74.42(15) . .
O7 Nd1 O16 143.17(14) . .
O3 Nd1 O16 72.68(13) . .
O1 Nd1 O16 66.53(14) . .
O2 Nd1 O16 74.28(15) 2_665 .
O9 Nd1 O16 128.76(13) . .
O15 Nd1 O16 141.47(15) . .
O13 Nd1 O1 121.83(12) . 2_665
O7 Nd1 O1 84.95(13) . 2_665
O3 Nd1 O1 136.53(12) . 2_665
O1 Nd1 O1 66.59(13) . 2_665
O2 Nd1 O1 47.83(11) 2_665 2_665
O9 Nd1 O1 149.10(12) . 2_665
O15 Nd1 O1 79.18(13) . 2_665
O16 Nd1 O1 81.85(13) . 2_665
O6 Nd2 O14 102.79(13) 2_755 .
O6 Nd2 O5 86.79(13) 2_755 .
O14 Nd2 O5 133.95(14) . .
O6 Nd2 O10 94.33(14) 2_755 2_655
O14 Nd2 O10 148.35(14) . 2_655
O5 Nd2 O10 72.69(14) . 2_655
O6 Nd2 O11 72.50(14) 2_755 .
O14 Nd2 O11 81.09(14) . .
O5 Nd2 O11 143.35(13) . .
O10 Nd2 O11 78.96(14) 2_655 .
O6 Nd2 O8 75.93(15) 2_755 1_655
O14 Nd2 O8 67.77(14) . 1_655
O5 Nd2 O8 71.40(13) . 1_655
O10 Nd2 O8 143.19(13) 2_655 1_655
O11 Nd2 O8 128.72(14) . 1_655
O6 Nd2 O3 153.67(14) 2_755 .
O14 Nd2 O3 83.85(13) . .
O5 Nd2 O3 71.07(12) . .
O10 Nd2 O3 92.51(13) 2_655 .
O11 Nd2 O3 133.82(13) . .
O8 Nd2 O3 83.41(13) 1_655 .
O6 Nd2 O9 143.69(14) 2_755 .
O14 Nd2 O9 73.31(12) . .
O5 Nd2 O9 122.52(12) . .
O10 Nd2 O9 77.12(13) 2_655 .
O11 Nd2 O9 71.24(13) . .
O8 Nd2 O9 130.41(13) 1_655 .
O3 Nd2 O9 62.63(12) . .
N1 Ag1 O4 174.13(18) . 2_766
N1 Ag1 O8 91.22(16) . 2_666
O4 Ag1 O8 90.86(13) 2_766 2_666
C1 O1 Nd1 142.0(4) . .
C1 O1 Nd1 87.7(3) . 2_665
Nd1 O1 Nd1 113.41(13) . 2_665
C1 O2 Nd1 103.7(3) . 2_665
C2 O3 Nd1 128.6(3) . .
C2 O3 Nd2 116.3(3) . .
Nd1 O3 Nd2 114.40(15) . .
C2 O4 Ag1 108.8(3) . 2_766
C3 O5 Nd2 135.5(4) . .
C3 O6 Nd2 136.0(4) . 2_755
C10 O7 Nd1 152.5(4) . .
C10 O8 Nd2 137.6(3) . 1_455
C10 O8 Ag1 101.0(4) . 2_666
Nd2 O8 Ag1 105.09(14) 1_455 2_666
C11 O9 Nd2 118.8(3) . .
C11 O9 Nd1 124.9(3) . .
Nd2 O9 Nd1 111.72(15) . .
C11 O10 Nd2 158.3(4) . 2_655
C12 O11 Nd2 126.9(4) . .
C19 O13 Nd1 139.2(4) . .
C19 O14 Nd2 142.2(4) . .
Nd1 O15 H15B 121.7 . .
Nd1 O15 H15C 106.7 . .
H15B O15 H15C 106.9 . .
Nd1 O16 H16C 110.6 . .
Nd1 O16 H16B 110.4 . .
H16C O16 H16B 108.7 . .
C22 N1 C23 117.5(5) . .
C22 N1 Ag1 121.0(4) . .
C23 N1 Ag1 121.5(4) . .
O2 C1 O1 120.4(5) . .
O2 C1 C4 118.6(5) . .
O1 C1 C4 121.0(5) . .
O2 C1 Nd1 53.0(3) . 2_665
O1 C1 Nd1 67.7(3) . 2_665
C4 C1 Nd1 169.9(4) . 2_665
O4 C2 O3 123.8(5) . .
O4 C2 C5 117.8(5) . .
O3 C2 C5 118.4(5) . .
O6 C3 O5 123.5(5) . .
O6 C3 C6 117.4(5) . .
O5 C3 C6 119.1(4) . .
C9 C4 C5 119.2(5) . .
C9 C4 C1 116.4(5) . .
C5 C4 C1 124.5(5) . .
C6 C5 C4 119.5(5) . .
C6 C5 C2 117.9(5) . .
C4 C5 C2 122.5(4) . .
C7 C6 C5 120.1(5) . .
C7 C6 C3 118.1(5) . .
C5 C6 C3 121.7(5) . .
C8 C7 C6 120.0(5) . .
C8 C7 H7A 120.0 . .
C6 C7 H7A 120.0 . .
C7 C8 C9 120.6(5) . .
C7 C8 H8A 119.7 . .
C9 C8 H8A 119.7 . .
C8 C9 C4 120.3(5) . .
C8 C9 H9A 119.9 . .
C4 C9 H9A 119.9 . .
O8 C10 O7 123.4(5) . .
O8 C10 C13 118.0(5) . .
O7 C10 C13 118.5(5) . .
O10 C11 O9 124.1(5) . .
O10 C11 C14 117.2(5) . .
O9 C11 C14 118.4(5) . .
O12 C12 O11 125.3(6) . .
O12 C12 C15 118.2(6) . .
O11 C12 C15 116.5(5) . .
C18 C13 C14 121.3(5) . .
C18 C13 C10 118.7(5) . .
C14 C13 C10 119.9(5) . .
C13 C14 C15 118.6(5) . .
C13 C14 C11 118.2(5) . .
C15 C14 C11 123.1(5) . .
C16 C15 C14 119.1(5) . .
C16 C15 C12 118.6(5) . .
C14 C15 C12 122.3(5) . .
C17 C16 C15 121.8(6) . .
C17 C16 H16A 119.1 . .
C15 C16 H16A 119.1 . .
C18 C17 C16 118.6(6) . .
C18 C17 H17A 120.7 . .
C16 C17 H17A 120.7 . .
C13 C18 C17 120.4(6) . .
C13 C18 H18A 119.8 . .
C17 C18 H18A 119.8 . .
O13 C19 O14 126.0(5) . .
O13 C19 C20 117.5(5) . .
O14 C19 C20 116.5(5) . .
C21 C20 C24 117.6(5) . .
C21 C20 C19 120.3(5) . .
C24 C20 C19 122.0(5) . .
C22 C21 C20 119.1(5) . .
C22 C21 H21A 120.5 . .
C20 C21 H21A 120.5 . .
N1 C22 C21 123.3(6) . .
N1 C22 H22A 118.4 . .
C21 C22 H22A 118.4 . .
N1 C23 C24 123.1(5) . .
N1 C23 H23A 118.5 . .
C24 C23 H23A 118.5 . .
C23 C24 C20 119.3(5) . .
C23 C24 H24A 120.4 . .
C20 C24 H24A 120.4 . .
H17B O17 H17C 105.0 . .

loop_
_geom_bond_atom_site_label_1
_geom_bond_atom_site_label_2
_geom_bond_distance
_geom_bond_site_symmetry_2
Nd1 O13 2.386(4) .
Nd1 O7 2.432(4) .
Nd1 O3 2.453(4) .
Nd1 O1 2.493(4) .
Nd1 O2 2.517(4) 2_665
Nd1 O9 2.519(4) .
Nd1 O15 2.522(4) .
Nd1 O16 2.567(5) .
Nd1 O1 2.836(4) 2_665
Nd2 O6 2.386(4) 2_755
Nd2 O14 2.409(4) .
Nd2 O5 2.420(4) .
Nd2 O10 2.423(4) 2_655
Nd2 O11 2.431(4) .
Nd2 O8 2.452(4) 1_655
Nd2 O3 2.498(4) .
Nd2 O9 2.510(4) .
Ag1 N1 2.207(5) .
Ag1 O4 2.268(4) 2_766
Ag1 O8 2.600(4) 2_666
O1 C1 1.276(7) .
O1 Nd1 2.836(4) 2_665
O2 C1 1.247(7) .
O2 Nd1 2.517(4) 2_665
O3 C2 1.296(7) .
O4 C2 1.232(7) .
O4 Ag1 2.268(4) 2_766
O5 C3 1.259(6) .
O6 C3 1.253(6) .
O6 Nd2 2.386(4) 2_755
O7 C10 1.265(7) .
O8 C10 1.253(7) .
O8 Nd2 2.452(4) 1_455
O8 Ag1 2.600(4) 2_666
O9 C11 1.276(7) .
O10 C11 1.242(7) .
O10 Nd2 2.423(4) 2_655
O11 C12 1.275(7) .
O12 C12 1.226(7) .
O13 C19 1.246(7) .
O14 C19 1.252(7) .
O15 H15B 0.8500 .
O15 H15C 0.8499 .
O16 H16C 0.8500 .
O16 H16B 0.8501 .
N1 C22 1.319(8) .
N1 C23 1.340(8) .
C1 C4 1.503(7) .
C1 Nd1 3.062(5) 2_665
C2 C5 1.508(7) .
C3 C6 1.501(7) .
C4 C9 1.398(8) .
C4 C5 1.403(7) .
C5 C6 1.403(7) .
C6 C7 1.384(8) .
C7 C8 1.381(8) .
C7 H7A 0.9300 .
C8 C9 1.383(8) .
C8 H8A 0.9300 .
C9 H9A 0.9300 .
C10 C13 1.500(8) .
C11 C14 1.504(7) .
C12 C15 1.509(8) .
C13 C18 1.381(8) .
C13 C14 1.396(7) .
C14 C15 1.403(7) .
C15 C16 1.391(8) .
C16 C17 1.392(9) .
C16 H16A 0.9300 .
C17 C18 1.382(9) .
C17 H17A 0.9300 .
C18 H18A 0.9300 .
C19 C20 1.507(8) .
C20 C21 1.383(8) .
C20 C24 1.387(8) .
C21 C22 1.382(8) .
C21 H21A 0.9300 .
C22 H22A 0.9300 .
C23 C24 1.369(8) .
C23 H23A 0.9300 .
C24 H24A 0.9300 .
O17 H17B 0.8500 .
O17 H17C 0.8501 .

loop_
_geom_hbond_atom_site_label_D
_geom_hbond_atom_site_label_H
_geom_hbond_atom_site_label_A
_geom_hbond_distance_DH
_geom_hbond_distance_HA
_geom_hbond_distance_DA
_geom_hbond_angle_DHA
_geom_hbond_site_symmetry_A
O15 H15B O11 0.85 1.95 2.799(6) 179.8 2_655
O15 H15C O5 0.85 2.46 3.254(6) 155.8 1_455
O16 H16C O17 0.85 1.82 2.666(7) 178.9 1_565
O16 H16B O4 0.85 2.55 3.204(6) 134.3 2_765
O17 H17C O12 0.85 1.83 2.669(8) 169.4 .

loop_
_geom_torsion_atom_site_label_1
_geom_torsion_atom_site_label_2
_geom_torsion_atom_site_label_3
_geom_torsion_atom_site_label_4
_geom_torsion
_geom_torsion_site_symmetry_1
_geom_torsion_site_symmetry_2
_geom_torsion_site_symmetry_3
_geom_torsion_site_symmetry_4
O13 Nd1 O1 C1 128.9(5) . . . .
O7 Nd1 O1 C1 -65.7(6) . . . .
O3 Nd1 O1 C1 71.2(6) . . . .
O2 Nd1 O1 C1 -145.9(5) 2_665 . . .
O9 Nd1 O1 C1 27.1(6) . . . .
O15 Nd1 O1 C1 -34.4(6) . . . .
O16 Nd1 O1 C1 150.0(6) . . . .
O1 Nd1 O1 C1 -118.9(6) 2_665 . . .
O13 Nd1 O1 Nd1 -112.2(2) . . . 2_665
O7 Nd1 O1 Nd1 53.2(3) . . . 2_665
O3 Nd1 O1 Nd1 -169.93(19) . . . 2_665
O2 Nd1 O1 Nd1 -27.00(19) 2_665 . . 2_665
O9 Nd1 O1 Nd1 145.98(13) . . . 2_665
O15 Nd1 O1 Nd1 84.43(17) . . . 2_665
O16 Nd1 O1 Nd1 -91.12(17) . . . 2_665
O1 Nd1 O1 Nd1 0.0 2_665 . . 2_665
O13 Nd1 O3 C2 -134.9(4) . . . .
O7 Nd1 O3 C2 149.2(4) . . . .
O1 Nd1 O3 C2 10.9(4) . . . .
O2 Nd1 O3 C2 -81.1(5) 2_665 . . .
O9 Nd1 O3 C2 147.1(5) . . . .
O15 Nd1 O3 C2 81.5(4) . . . .
O16 Nd1 O3 C2 -59.6(4) . . . .
O1 Nd1 O3 C2 -2.6(5) 2_665 . . .
O13 Nd1 O3 Nd2 55.28(17) . . . .
O7 Nd1 O3 Nd2 -20.6(3) . . . .
O1 Nd1 O3 Nd2 -158.95(19) . . . .
O2 Nd1 O3 Nd2 109.1(2) 2_665 . . .
O9 Nd1 O3 Nd2 -22.69(14) . . . .
O15 Nd1 O3 Nd2 -88.27(17) . . . .
O16 Nd1 O3 Nd2 130.57(18) . . . .
O1 Nd1 O3 Nd2 -172.44(13) 2_665 . . .
O6 Nd2 O3 C2 30.9(5) 2_755 . . .
O14 Nd2 O3 C2 137.4(4) . . . .
O5 Nd2 O3 C2 -3.4(3) . . . .
O10 Nd2 O3 C2 -74.2(4) 2_655 . . .
O11 Nd2 O3 C2 -151.2(3) . . . .
O8 Nd2 O3 C2 69.1(4) 1_655 . . .
O9 Nd2 O3 C2 -148.3(4) . . . .
O6 Nd2 O3 Nd1 -158.0(2) 2_755 . . .
O14 Nd2 O3 Nd1 -51.48(16) . . . .
O5 Nd2 O3 Nd1 167.72(19) . . . .
O10 Nd2 O3 Nd1 96.98(17) 2_655 . . .
O11 Nd2 O3 Nd1 19.9(2) . . . .
O8 Nd2 O3 Nd1 -119.73(16) 1_655 . . .
O9 Nd2 O3 Nd1 22.88(14) . . . .
O6 Nd2 O5 C3 108.5(5) 2_755 . . .
O14 Nd2 O5 C3 -146.8(4) . . . .
O10 Nd2 O5 C3 12.9(5) 2_655 . . .
O11 Nd2 O5 C3 53.9(5) . . . .
O8 Nd2 O5 C3 -175.3(5) 1_655 . . .
O3 Nd2 O5 C3 -86.0(5) . . . .
O9 Nd2 O5 C3 -48.7(5) . . . .
O13 Nd1 O7 C10 -32.5(8) . . . .
O3 Nd1 O7 C10 43.7(9) . . . .
O1 Nd1 O7 C10 157.2(8) . . . .
O2 Nd1 O7 C10 -108.2(8) 2_665 . . .
O9 Nd1 O7 C10 45.7(8) . . . .
O15 Nd1 O7 C10 124.3(8) . . . .
O16 Nd1 O7 C10 -86.1(8) . . . .
O1 Nd1 O7 C10 -155.3(8) 2_665 . . .
O6 Nd2 O9 C11 1.8(5) 2_755 . . .
O14 Nd2 O9 C11 -87.2(4) . . . .
O5 Nd2 O9 C11 140.9(3) . . . .
O10 Nd2 O9 C11 81.4(4) 2_655 . . .
O11 Nd2 O9 C11 -1.2(3) . . . .
O8 Nd2 O9 C11 -126.5(4) 1_655 . . .
O3 Nd2 O9 C11 -178.9(4) . . . .
O6 Nd2 O9 Nd1 158.87(17) 2_755 . . .
O14 Nd2 O9 Nd1 69.89(16) . . . .
O5 Nd2 O9 Nd1 -62.04(19) . . . .
O10 Nd2 O9 Nd1 -121.52(17) 2_655 . . .
O11 Nd2 O9 Nd1 155.94(18) . . . .
O8 Nd2 O9 Nd1 30.6(2) 1_655 . . .
O3 Nd2 O9 Nd1 -21.79(13) . . . .
O13 Nd1 O9 C11 86.8(4) . . . .
O7 Nd1 O9 C11 -0.9(4) . . . .
O3 Nd1 O9 C11 177.5(4) . . . .
O1 Nd1 O9 C11 -134.9(4) . . . .
O2 Nd1 O9 C11 35.5(5) 2_665 . . .
O15 Nd1 O9 C11 -72.3(4) . . . .
O16 Nd1 O9 C11 144.1(4) . . . .
O1 Nd1 O9 C11 -44.9(5) 2_665 . . .
O13 Nd1 O9 Nd2 -68.60(16) . . . .
O7 Nd1 O9 Nd2 -156.35(18) . . . .
O3 Nd1 O9 Nd2 22.11(13) . . . .
O1 Nd1 O9 Nd2 69.66(17) . . . .
O2 Nd1 O9 Nd2 -119.96(18) 2_665 . . .
O15 Nd1 O9 Nd2 132.29(18) . . . .
O16 Nd1 O9 Nd2 -11.3(2) . . . .
O1 Nd1 O9 Nd2 159.65(16) 2_665 . . .
O6 Nd2 O11 C12 91.2(4) 2_755 . . .
O14 Nd2 O11 C12 -15.3(4) . . . .
O5 Nd2 O11 C12 149.8(4) . . . .
O10 Nd2 O11 C12 -170.6(5) 2_655 . . .
O8 Nd2 O11 C12 36.6(5) 1_655 . . .
O3 Nd2 O11 C12 -87.8(5) . . . .
O9 Nd2 O11 C12 -90.6(4) . . . .
O7 Nd1 O13 C19 101.9(7) . . . .
O3 Nd1 O13 C19 -34.7(6) . . . .
O1 Nd1 O13 C19 -88.1(7) . . . .
O2 Nd1 O13 C19 174.3(7) 2_665 . . .
O9 Nd1 O13 C19 28.9(6) . . . .
O15 Nd1 O13 C19 64.1(7) . . . .
O16 Nd1 O13 C19 -108.1(7) . . . .
O1 Nd1 O13 C19 -177.9(6) 2_665 . . .
O6 Nd2 O14 C19 175.3(6) 2_755 . . .
O5 Nd2 O14 C19 77.3(7) . . . .
O10 Nd2 O14 C19 -63.7(7) 2_655 . . .
O11 Nd2 O14 C19 -115.1(6) . . . .
O8 Nd2 O14 C19 106.5(7) 1_655 . . .
O3 Nd2 O14 C19 21.1(6) . . . .
O9 Nd2 O14 C19 -42.1(6) . . . .
O4 Ag1 N1 C22 -115.6(15) 2_766 . . .
O8 Ag1 N1 C22 133.7(5) 2_666 . . .
O4 Ag1 N1 C23 65.5(18) 2_766 . . .
O8 Ag1 N1 C23 -45.2(5) 2_666 . . .
Nd1 O2 C1 O1 6.7(7) 2_665 . . .
Nd1 O2 C1 C4 -173.4(4) 2_665 . . .
Nd1 O1 C1 O2 120.7(6) . . . .
Nd1 O1 C1 O2 -5.8(6) 2_665 . . .
Nd1 O1 C1 C4 -59.2(8) . . . .
Nd1 O1 C1 C4 174.3(5) 2_665 . . .
Nd1 O1 C1 Nd1 126.4(5) . . . 2_665
Ag1 O4 C2 O3 0.7(6) 2_766 . . .
Ag1 O4 C2 C5 -178.1(3) 2_766 . . .
Nd1 O3 C2 O4 99.0(5) . . . .
Nd2 O3 C2 O4 -91.3(5) . . . .
Nd1 O3 C2 C5 -82.1(5) . . . .
Nd2 O3 C2 C5 87.5(4) . . . .
Nd2 O6 C3 O5 -0.1(9) 2_755 . . .
Nd2 O6 C3 C6 -179.2(4) 2_755 . . .
Nd2 O5 C3 O6 -105.5(6) . . . .
Nd2 O5 C3 C6 73.6(7) . . . .
O2 C1 C4 C9 -8.6(8) . . . .
O1 C1 C4 C9 171.3(6) . . . .
Nd1 C1 C4 C9 -40(2) 2_665 . . .
O2 C1 C4 C5 170.3(6) . . . .
O1 C1 C4 C5 -9.8(9) . . . .
Nd1 C1 C4 C5 139(2) 2_665 . . .
C9 C4 C5 C6 -5.4(9) . . . .
C1 C4 C5 C6 175.8(5) . . . .
C9 C4 C5 C2 169.8(6) . . . .
C1 C4 C5 C2 -9.1(9) . . . .
O4 C2 C5 C6 78.2(7) . . . .
O3 C2 C5 C6 -100.7(6) . . . .
O4 C2 C5 C4 -97.0(6) . . . .
O3 C2 C5 C4 84.1(7) . . . .
C4 C5 C6 C7 7.3(9) . . . .
C2 C5 C6 C7 -168.0(6) . . . .
C4 C5 C6 C3 -171.5(5) . . . .
C2 C5 C6 C3 13.1(8) . . . .
O6 C3 C6 C7 3.1(8) . . . .
O5 C3 C6 C7 -176.1(5) . . . .
O6 C3 C6 C5 -178.1(6) . . . .
O5 C3 C6 C5 2.8(9) . . . .
C5 C6 C7 C8 -4.1(10) . . . .
C3 C6 C7 C8 174.8(6) . . . .
C6 C7 C8 C9 -1.1(10) . . . .
C7 C8 C9 C4 3.1(10) . . . .
C5 C4 C9 C8 0.2(9) . . . .
C1 C4 C9 C8 179.2(6) . . . .
Nd2 O8 C10 O7 94.0(7) 1_455 . . .
Ag1 O8 C10 O7 -33.2(6) 2_666 . . .
Nd2 O8 C10 C13 -90.2(6) 1_455 . . .
Ag1 O8 C10 C13 142.6(4) 2_666 . . .
Nd1 O7 C10 O8 173.4(5) . . . .
Nd1 O7 C10 C13 -2.5(11) . . . .
Nd2 O10 C11 O9 21.2(13) 2_655 . . .
Nd2 O10 C11 C14 -164.6(7) 2_655 . . .
Nd2 O9 C11 O10 -105.3(5) . . . .
Nd1 O9 C11 O10 100.8(5) . . . .
Nd2 O9 C11 C14 80.6(5) . . . .
Nd1 O9 C11 C14 -73.3(5) . . . .
Nd2 O11 C12 O12 -104.5(8) . . . .
Nd2 O11 C12 C15 76.5(6) . . . .
O8 C10 C13 C18 -44.2(8) . . . .
O7 C10 C13 C18 131.8(6) . . . .
O8 C10 C13 C14 137.9(6) . . . .
O7 C10 C13 C14 -46.1(8) . . . .
C18 C13 C14 C15 -1.0(9) . . . .
C10 C13 C14 C15 176.8(5) . . . .
C18 C13 C14 C11 176.1(6) . . . .
C10 C13 C14 C11 -6.0(8) . . . .
O10 C11 C14 C13 -77.5(7) . . . .
O9 C11 C14 C13 97.0(6) . . . .
O10 C11 C14 C15 99.5(6) . . . .
O9 C11 C14 C15 -86.0(7) . . . .
C13 C14 C15 C16 -2.4(9) . . . .
C11 C14 C15 C16 -179.4(6) . . . .
C13 C14 C15 C12 175.9(6) . . . .
C11 C14 C15 C12 -1.1(9) . . . .
O12 C12 C15 C16 7.7(10) . . . .
O11 C12 C15 C16 -173.2(6) . . . .
O12 C12 C15 C14 -170.7(7) . . . .
O11 C12 C15 C14 8.4(9) . . . .
C14 C15 C16 C17 3.1(10) . . . .
C12 C15 C16 C17 -175.3(6) . . . .
C15 C16 C17 C18 -0.3(11) . . . .
C14 C13 C18 C17 3.9(10) . . . .
C10 C13 C18 C17 -174.0(6) . . . .
C16 C17 C18 C13 -3.2(11) . . . .
Nd1 O13 C19 O14 3.8(11) . . . .
Nd1 O13 C19 C20 -176.3(4) . . . .
Nd2 O14 C19 O13 5.5(11) . . . .
Nd2 O14 C19 C20 -174.4(4) . . . .
O13 C19 C20 C21 -161.0(6) . . . .
O14 C19 C20 C21 18.8(9) . . . .
O13 C19 C20 C24 17.0(9) . . . .
O14 C19 C20 C24 -163.2(6) . . . .
C24 C20 C21 C22 -3.0(10) . . . .
C19 C20 C21 C22 175.1(6) . . . .
C23 N1 C22 C21 -0.6(11) . . . .
Ag1 N1 C22 C21 -179.6(5) . . . .
C20 C21 C22 N1 3.5(11) . . . .
C22 N1 C23 C24 -2.6(10) . . . .
Ag1 N1 C23 C24 176.3(5) . . . .
N1 C23 C24 C20 3.0(11) . . . .
C21 C20 C24 C23 -0.1(10) . . . .
C19 C20 C24 C23 -178.1(6) . . . .
